data_4127993
loop_
_publ_author_name
'Buss, Joshua A.'
'Bailey, Gwendolyn A.'
'Oppenheim, Julius'
'VanderVelde, David G.'
'Goddard, 3rd, William A'
'Agapie, Theodor'

_publ_section_title
;
 CO Coupling Chemistry of a Terminal Mo Carbide: Sequential Addition of
 Proton, Hydride, and CO Releases Ethenone.
;
_journal_issue 39
_journal_name_full 'Journal of the American Chemical Society'
_journal_page_first 15664
_journal_page_last 15674
_journal_paper_doi 10.1021/jacs.9b07743
_journal_volume 141
_journal_year 2019
_chemical_formula_moiety 'C32 H42 Mo O P2, 0.5(C7 H8)'
_chemical_formula_sum 'C35.5 H42 Mo O P2'
_chemical_formula_weight 642.57
_space_group_crystal_system monoclinic
_space_group_IT_number 15
_space_group_name_Hall '-C 2yc'
_space_group_name_H-M_alt 'C 1 2/c 1'
_symmetry_space_group_name_Hall '-C 2yc'
_symmetry_space_group_name_H-M 'C 1 2/c 1'
_atom_sites_solution_hydrogens geom
_atom_sites_solution_primary dual
_audit_creation_date 2019-08-22
_audit_creation_method
;
Olex2 1.2
(compiled Apr  3 2018 11:26:26 for OlexSys, GUI svn.r5486)
;
_cell_angle_alpha 90
_cell_angle_beta 116.50(2)
_cell_angle_gamma 90
_cell_formula_units_Z 8
_cell_length_a 23.82(2)
_cell_length_b 21.933(9)
_cell_length_c 13.402(5)
_cell_measurement_reflns_used 9942
_cell_measurement_temperature 100(2)
_cell_measurement_theta_max 78.28
_cell_measurement_theta_min 2.88
_cell_volume 6266(6)
_computing_cell_refinement 'SAINT V8.38A (?, 2016)'
_computing_data_reduction 'SAINT V8.38A (?, 2016)'
_computing_molecular_graphics 'Olex2 (Dolomanov et al., 2009)'
_computing_publication_material 'Olex2 (Dolomanov et al., 2009)'
_computing_structure_refinement 'ShelXL (Sheldrick, 2015)'
_computing_structure_solution 'XT (Sheldrick, 2015)'
_diffrn_ambient_temperature 100.0
_diffrn_detector_area_resol_mean 8
_diffrn_measured_fraction_theta_full 0.998
_diffrn_measured_fraction_theta_max 0.967
_diffrn_measurement_device_type 'Bruker D8 VENTURE'
_diffrn_measurement_method '\w and \f scans'
_diffrn_radiation_monochromator graphite
_diffrn_radiation_type CuK\a
_diffrn_radiation_wavelength 1.54178
_diffrn_reflns_av_R_equivalents 0.0408
_diffrn_reflns_av_unetI/netI 0.0216
_diffrn_reflns_Laue_measured_fraction_full 0.998
_diffrn_reflns_Laue_measured_fraction_max 0.967
_diffrn_reflns_limit_h_max 29
_diffrn_reflns_limit_h_min -30
_diffrn_reflns_limit_k_max 27
_diffrn_reflns_limit_k_min -27
_diffrn_reflns_limit_l_max 16
_diffrn_reflns_limit_l_min -13
_diffrn_reflns_number 46685
_diffrn_reflns_point_group_measured_fraction_full 0.998
_diffrn_reflns_point_group_measured_fraction_max 0.967
_diffrn_reflns_theta_full 67.679
_diffrn_reflns_theta_max 81.142
_diffrn_reflns_theta_min 2.891
_diffrn_source 'sealed tube'
_diffrn_standards_number 0
_exptl_absorpt_coefficient_mu 4.581
_exptl_absorpt_correction_T_max 1.0000
_exptl_absorpt_correction_T_min 0.8275
_exptl_absorpt_correction_type multi-scan
_exptl_absorpt_process_details
'SADABS-2016/2 (Bruker,2016/2) was used for absorption correction. wR2(int) was 0.1074 before and 0.0575 after correction. The Ratio of minimum to maximum transmission is 0.8275. The \l/2 correction factor is Not present.'
_exptl_crystal_colour brown
_exptl_crystal_colour_primary brown
_exptl_crystal_density_diffrn 1.362
_exptl_crystal_description block
_exptl_crystal_F_000 2680
_exptl_crystal_size_max 0.187
_exptl_crystal_size_mid 0.124
_exptl_crystal_size_min 0.044
_refine_diff_density_max 1.317
_refine_diff_density_min -0.670
_refine_diff_density_rms 0.097
_refine_ls_extinction_method none
_refine_ls_goodness_of_fit_ref 1.075
_refine_ls_hydrogen_treatment constr
_refine_ls_matrix_type full
_refine_ls_number_parameters 362
_refine_ls_number_reflns 6683
_refine_ls_number_restraints 0
_refine_ls_restrained_S_all 1.075
_refine_ls_R_factor_all 0.0379
_refine_ls_R_factor_gt 0.0355
_refine_ls_shift/su_max 0.001
_refine_ls_shift/su_mean 0.000
_refine_ls_structure_factor_coef Fsqd
_refine_ls_weighting_details 'w=1/[\s^2^(Fo^2^)+(0.0561P)^2^+18.8423P] where P=(Fo^2^+2Fc^2^)/3'
_refine_ls_weighting_scheme calc
_refine_ls_wR_factor_gt 0.0996
_refine_ls_wR_factor_ref 0.1021
_reflns_Friedel_coverage 0.000
_reflns_number_gt 6253
_reflns_number_total 6683
_reflns_threshold_expression 'I > 2\s(I)'
_cod_data_source_file ja9b07743_si_002.cif
_cod_data_source_block 6
_cod_original_cell_volume 6266(7)
_cod_original_formula_sum 'C35.50 H42 Mo O P2'
_cod_database_code 4127993
_shelx_shelxl_version_number 2018/3
_shelx_space_group_comment
;
The symmetry employed for this shelxl refinement is uniquely defined
by the following loop, which should always be used as a source of
symmetry information in preference to the above space-group names.
They are only intended as comments.
;
_shelx_estimated_absorpt_t_max 0.824
_shelx_estimated_absorpt_t_min 0.481
_olex2_refinement_description
;
1. Fixed Uiso
 At 1.2 times of:
  All C(H) groups, All C(H,H) groups
 At 1.5 times of:
  All C(H,H,H) groups
2. Others
 Fixed Sof: C35(0.5) H35(0.5) C37(0.5) H37(0.5) C33(0.5) H33A(0.5) H33B(0.5)
 H33C(0.5) C36(0.5) H36(0.5) C38(0.5) H38(0.5) C34(0.5) C39(0.5) H39(0.5)
3.a Ternary CH refined with riding coordinates:
 C15(H15), C16(H16), C14(H14), C17(H17), C1(H1), C28(H28), C25(H25), C4(H4)
3.b Secondary CH2 refined with riding coordinates:
 C31(H31A,H31B)
3.c Aromatic/amide H refined with riding coordinates:
 C21(H21), C10(H10), C9(H9), C8(H8), C20(H20), C11(H11), C22(H22), C23(H23),
 C35(H35), C37(H37), C36(H36), C38(H38), C39(H39)
3.d Idealised Me refined as rotating group:
 C5(H5A,H5B,H5C), C6(H6A,H6B,H6C), C2(H2A,H2B,H2C), C3(H3A,H3B,H3C), C27(H27A,
 H27B,H27C), C26(H26A,H26B,H26C), C30(H30A,H30B,H30C), C29(H29A,H29B,H29C),
 C33(H33A,H33B,H33C)
;
_olex2_submission_special_instructions 'No special instructions were received'

loop_
_space_group_symop_operation_xyz
'x, y, z'
'-x, y, -z+1/2'
'x+1/2, y+1/2, z'
'-x+1/2, y+1/2, -z+1/2'
'-x, -y, -z'
'x, -y, z-1/2'
'-x+1/2, -y+1/2, -z'
'x+1/2, -y+1/2, z-1/2'

loop_
_atom_site_label
_atom_site_type_symbol
_atom_site_fract_x
_atom_site_fract_y
_atom_site_fract_z
_atom_site_U_iso_or_equiv
_atom_site_adp_type
_atom_site_occupancy
_atom_site_site_symmetry_order
_atom_site_calc_flag
_atom_site_refinement_flags_posn
_atom_site_refinement_flags_occupancy
_atom_site_disorder_assembly
_atom_site_disorder_group
Mo01 Mo 0.68384(2) 0.67918(2) 0.69578(2) 0.01670(8) Uani 1 1 d . . . .
P002 P 0.59506(3) 0.71398(3) 0.52783(5) 0.02030(13) Uani 1 1 d . . . .
P003 P 0.66764(3) 0.59018(3) 0.88685(5) 0.02123(14) Uani 1 1 d . . . .
O004 O 0.69075(9) 0.56088(8) 0.57292(15) 0.0270(4) Uani 1 1 d . . . .
C15 C 0.78900(11) 0.68870(12) 0.7815(2) 0.0211(5) Uani 1 1 d . . . .
H15 H 0.815108 0.652900 0.781922 0.025 Uiso 1 1 calc R . . .
C18 C 0.76534(11) 0.69101(12) 0.8629(2) 0.0201(5) Uani 1 1 d . . . .
C31 C 0.62590(12) 0.64212(12) 0.7798(2) 0.0234(5) Uani 1 1 d . . . .
H31A H 0.611952 0.676606 0.810889 0.028 Uiso 1 1 calc R . . .
H31B H 0.587998 0.621782 0.722987 0.028 Uiso 1 1 calc R . . .
C5 C 0.61601(13) 0.65955(13) 0.3588(2) 0.0278(5) Uani 1 1 d . . . .
H5A H 0.633401 0.698707 0.350765 0.042 Uiso 1 1 calc GR . . .
H5B H 0.598078 0.638126 0.287076 0.042 Uiso 1 1 calc GR . . .
H5C H 0.649397 0.634678 0.414749 0.042 Uiso 1 1 calc GR . . .
C16 C 0.69996(11) 0.77858(11) 0.7609(2) 0.0212(5) Uani 1 1 d . . . .
H16 H 0.662659 0.804434 0.747405 0.025 Uiso 1 1 calc R . . .
C21 C 0.87753(13) 0.61175(14) 1.1259(2) 0.0310(6) Uani 1 1 d . . . .
H21 H 0.921103 0.613543 1.175095 0.037 Uiso 1 1 calc R . . .
C14 C 0.76673(11) 0.72858(11) 0.6885(2) 0.0208(5) Uani 1 1 d . . . .
H14 H 0.777067 0.719492 0.625485 0.025 Uiso 1 1 calc R . . .
C6 C 0.53619(13) 0.61102(13) 0.4093(2) 0.0290(6) Uani 1 1 d . . . .
H6A H 0.567004 0.588825 0.474102 0.043 Uiso 1 1 calc GR . . .
H6B H 0.524040 0.586067 0.342209 0.043 Uiso 1 1 calc GR . . .
H6C H 0.499054 0.619848 0.420493 0.043 Uiso 1 1 calc GR . . .
C17 C 0.72341(12) 0.73971(11) 0.8527(2) 0.0214(5) Uani 1 1 d . . . .
H17 H 0.701725 0.738948 0.901654 0.026 Uiso 1 1 calc R . . .
C7 C 0.62209(12) 0.78510(12) 0.4893(2) 0.0227(5) Uani 1 1 d . . . .
C10 C 0.67679(14) 0.88568(13) 0.4393(2) 0.0303(6) Uani 1 1 d . . . .
H10 H 0.695441 0.919946 0.422539 0.036 Uiso 1 1 calc R . . .
C13 C 0.71635(11) 0.76887(11) 0.6699(2) 0.0192(5) Uani 1 1 d . . . .
C12 C 0.68249(12) 0.80409(12) 0.5647(2) 0.0210(5) Uani 1 1 d . . . .
C9 C 0.61742(14) 0.86686(14) 0.3646(2) 0.0314(6) Uani 1 1 d . . . .
H9 H 0.595169 0.888226 0.296475 0.038 Uiso 1 1 calc R . . .
C24 C 0.75000(12) 0.60664(11) 0.9791(2) 0.0211(5) Uani 1 1 d . . . .
C2 C 0.46701(13) 0.75875(14) 0.4252(2) 0.0319(6) Uani 1 1 d . . . .
H2A H 0.478519 0.798809 0.407641 0.048 Uiso 1 1 calc GR . . .
H2B H 0.428781 0.762515 0.435074 0.048 Uiso 1 1 calc GR . . .
H2C H 0.459539 0.730401 0.364052 0.048 Uiso 1 1 calc GR . . .
C8 C 0.59040(14) 0.81679(13) 0.3892(2) 0.0284(6) Uani 1 1 d . . . .
H8 H 0.549721 0.803837 0.337284 0.034 Uiso 1 1 calc R . . .
C32 C 0.68676(11) 0.60544(11) 0.61949(19) 0.0197(5) Uani 1 1 d . . . .
C20 C 0.85179(12) 0.65061(13) 1.0349(2) 0.0264(5) Uani 1 1 d . . . .
H20 H 0.878167 0.679425 1.023569 0.032 Uiso 1 1 calc R . . .
C11 C 0.70914(13) 0.85451(12) 0.5389(2) 0.0259(5) Uani 1 1 d . . . .
H11 H 0.749903 0.867688 0.590085 0.031 Uiso 1 1 calc R . . .
C19 C 0.78835(12) 0.64865(11) 0.9595(2) 0.0209(5) Uani 1 1 d . . . .
C1 C 0.52017(12) 0.73468(13) 0.5325(2) 0.0266(5) Uani 1 1 d . . . .
H1 H 0.504210 0.696249 0.550885 0.032 Uiso 1 1 calc R . . .
C3 C 0.53247(14) 0.77875(15) 0.6283(2) 0.0343(6) Uani 1 1 d . . . .
H3A H 0.566798 0.763089 0.696836 0.051 Uiso 1 1 calc GR . . .
H3B H 0.494476 0.782655 0.638799 0.051 Uiso 1 1 calc GR . . .
H3C H 0.544037 0.818775 0.610644 0.051 Uiso 1 1 calc GR . . .
C27 C 0.72677(15) 0.49716(13) 0.8232(2) 0.0326(6) Uani 1 1 d . . . .
H27A H 0.736206 0.529293 0.782123 0.049 Uiso 1 1 calc GR . . .
H27B H 0.721432 0.458241 0.784033 0.049 Uiso 1 1 calc GR . . .
H27C H 0.761414 0.493772 0.898408 0.049 Uiso 1 1 calc GR . . .
C28 C 0.63224(13) 0.58331(13) 0.9837(2) 0.0260(5) Uani 1 1 d . . . .
H28 H 0.654685 0.550305 1.038608 0.031 Uiso 1 1 calc R . . .
C25 C 0.66673(14) 0.51291(12) 0.8309(2) 0.0270(5) Uani 1 1 d . . . .
H25 H 0.663131 0.483469 0.884732 0.032 Uiso 1 1 calc R . . .
C22 C 0.83970(14) 0.57059(13) 1.1447(2) 0.0295(6) Uani 1 1 d . . . .
H22 H 0.856936 0.544027 1.207243 0.035 Uiso 1 1 calc R . . .
C4 C 0.56496(12) 0.67065(12) 0.3957(2) 0.0239(5) Uani 1 1 d . . . .
H4 H 0.531027 0.695296 0.336704 0.029 Uiso 1 1 calc R . . .
C23 C 0.77652(13) 0.56812(12) 1.0722(2) 0.0265(5) Uani 1 1 d . . . .
H23 H 0.750518 0.539774 1.085694 0.032 Uiso 1 1 calc R . . .
C26 C 0.60913(14) 0.50304(14) 0.7188(2) 0.0310(6) Uani 1 1 d . . . .
H26A H 0.571020 0.512315 0.726575 0.047 Uiso 1 1 calc GR . . .
H26B H 0.607877 0.460492 0.695562 0.047 Uiso 1 1 calc GR . . .
H26C H 0.611636 0.529979 0.662609 0.047 Uiso 1 1 calc GR . . .
C30 C 0.63992(15) 0.64288(14) 1.0478(3) 0.0330(6) Uani 1 1 d . . . .
H30A H 0.684657 0.651876 1.091446 0.049 Uiso 1 1 calc GR . . .
H30B H 0.620267 0.638821 1.097941 0.049 Uiso 1 1 calc GR . . .
H30C H 0.619768 0.676143 0.994938 0.049 Uiso 1 1 calc GR . . .
C29 C 0.56340(13) 0.56570(15) 0.9207(2) 0.0328(6) Uani 1 1 d . . . .
H29A H 0.540744 0.597342 0.865726 0.049 Uiso 1 1 calc GR . . .
H29B H 0.545358 0.561667 0.973294 0.049 Uiso 1 1 calc GR . . .
H29C H 0.559773 0.526766 0.882396 0.049 Uiso 1 1 calc GR . . .
C35 C 0.5067(8) 1.0510(6) 0.5191(11) 0.079(3) Uiso 0.5 1 d . P A -1
H35 H 0.524081 1.089875 0.547578 0.095 Uiso 0.5 1 calc R P A -1
C37 C 0.4153(9) 0.9874(8) 0.4357(14) 0.098(4) Uiso 0.5 1 d . P A -1
H37 H 0.371123 0.982422 0.405734 0.118 Uiso 0.5 1 calc R P A -1
C33 C 0.6172(8) 1.0066(9) 0.5796(15) 0.114(5) Uiso 0.5 1 d . P A -1
H33A H 0.630246 1.015042 0.521188 0.171 Uiso 0.5 1 calc GR P A -1
H33B H 0.635891 0.968150 0.616711 0.171 Uiso 0.5 1 calc GR P A -1
H33C H 0.631252 1.039806 0.634300 0.171 Uiso 0.5 1 calc GR P A -1
C36 C 0.4396(7) 1.0426(7) 0.4670(12) 0.093(4) Uiso 0.5 1 d . P A -1
H36 H 0.412666 1.076618 0.454977 0.112 Uiso 0.5 1 calc R P A -1
C38 C 0.4488(8) 0.9412(7) 0.4444(13) 0.104(4) Uiso 0.5 1 d . P A -1
H38 H 0.429439 0.902673 0.418887 0.124 Uiso 0.5 1 calc R P A -1
C34 C 0.5461(6) 1.0018(6) 0.5277(10) 0.074(3) Uiso 0.5 1 d . P A -1
C39 C 0.5211(10) 0.9468(8) 0.4963(14) 0.098(5) Uiso 0.5 1 d . P A -1
H39 H 0.546721 0.912076 0.505334 0.117 Uiso 0.5 1 calc R P A -1

loop_
_atom_site_aniso_label
_atom_site_aniso_U_11
_atom_site_aniso_U_22
_atom_site_aniso_U_33
_atom_site_aniso_U_23
_atom_site_aniso_U_13
_atom_site_aniso_U_12
Mo01 0.01690(12) 0.01694(12) 0.01500(11) -0.00158(6) 0.00598(8) -0.00245(6)
P002 0.0194(3) 0.0231(3) 0.0157(3) 0.0001(2) 0.0054(2) -0.0031(2)
P003 0.0220(3) 0.0218(3) 0.0179(3) 0.0001(2) 0.0071(2) -0.0022(2)
O004 0.0354(10) 0.0216(9) 0.0241(9) -0.0042(7) 0.0135(8) -0.0005(8)
C15 0.0182(12) 0.0216(11) 0.0220(12) -0.0005(9) 0.0076(10) -0.0011(9)
C18 0.0200(11) 0.0212(11) 0.0159(11) -0.0027(9) 0.0052(9) -0.0031(9)
C31 0.0211(12) 0.0265(12) 0.0210(12) 0.0018(10) 0.0080(10) -0.0015(10)
C5 0.0301(14) 0.0323(14) 0.0201(12) -0.0009(10) 0.0104(11) -0.0028(11)
C16 0.0205(11) 0.0202(11) 0.0206(11) -0.0042(9) 0.0071(9) -0.0021(9)
C21 0.0241(13) 0.0365(15) 0.0220(13) -0.0030(11) 0.0010(10) 0.0030(11)
C14 0.0175(11) 0.0215(11) 0.0227(12) -0.0019(9) 0.0084(9) -0.0054(9)
C6 0.0276(13) 0.0317(14) 0.0219(13) -0.0027(10) 0.0059(11) -0.0090(11)
C17 0.0212(11) 0.0230(12) 0.0170(11) -0.0047(9) 0.0059(9) -0.0041(9)
C7 0.0247(12) 0.0233(12) 0.0203(12) 0.0010(9) 0.0101(10) -0.0006(10)
C10 0.0413(16) 0.0211(12) 0.0351(15) 0.0037(11) 0.0231(13) -0.0009(11)
C13 0.0195(11) 0.0171(11) 0.0189(11) -0.0029(9) 0.0068(9) -0.0046(9)
C12 0.0240(12) 0.0186(11) 0.0214(12) -0.0017(9) 0.0111(10) -0.0002(9)
C9 0.0379(15) 0.0311(14) 0.0267(14) 0.0090(11) 0.0157(12) 0.0071(12)
C24 0.0212(11) 0.0215(12) 0.0170(11) -0.0012(9) 0.0053(9) 0.0005(9)
C2 0.0245(13) 0.0396(16) 0.0262(14) 0.0027(12) 0.0065(11) 0.0053(11)
C8 0.0264(13) 0.0326(15) 0.0232(13) 0.0045(10) 0.0082(11) 0.0018(10)
C32 0.0192(11) 0.0215(12) 0.0160(11) 0.0005(9) 0.0057(9) -0.0032(9)
C20 0.0233(12) 0.0290(14) 0.0225(12) -0.0015(10) 0.0061(10) -0.0019(10)
C11 0.0279(13) 0.0218(12) 0.0292(13) -0.0008(10) 0.0137(11) -0.0024(10)
C19 0.0230(12) 0.0215(12) 0.0155(11) -0.0027(9) 0.0063(9) 0.0011(9)
C1 0.0197(12) 0.0333(14) 0.0245(13) 0.0032(11) 0.0079(10) 0.0013(10)
C3 0.0279(14) 0.0454(17) 0.0265(14) -0.0012(12) 0.0095(11) 0.0084(12)
C27 0.0415(16) 0.0267(14) 0.0240(13) 0.0016(11) 0.0096(12) 0.0083(12)
C28 0.0293(13) 0.0278(13) 0.0227(12) 0.0023(10) 0.0132(11) -0.0008(10)
C25 0.0369(15) 0.0201(12) 0.0219(12) -0.0004(10) 0.0110(11) -0.0042(10)
C22 0.0327(14) 0.0286(13) 0.0193(12) 0.0037(10) 0.0045(11) 0.0058(11)
C4 0.0220(12) 0.0307(13) 0.0131(11) -0.0008(9) 0.0025(10) -0.0039(10)
C23 0.0311(14) 0.0260(13) 0.0220(12) 0.0027(10) 0.0114(11) 0.0010(11)
C26 0.0372(15) 0.0308(14) 0.0243(13) -0.0060(11) 0.0130(12) -0.0126(12)
C30 0.0369(15) 0.0354(15) 0.0314(15) -0.0048(12) 0.0194(13) -0.0031(12)
C29 0.0301(14) 0.0421(16) 0.0294(14) 0.0010(12) 0.0160(12) -0.0062(12)

loop_
_atom_type_symbol
_atom_type_description
_atom_type_scat_dispersion_real
_atom_type_scat_dispersion_imag
_atom_type_scat_source
C C 0.0181 0.0091 'International Tables Vol C Tables 4.2.6.8 and 6.1.1.4'
H H 0.0000 0.0000 'International Tables Vol C Tables 4.2.6.8 and 6.1.1.4'
Mo Mo -0.0483 2.7339 'International Tables Vol C Tables 4.2.6.8 and 6.1.1.4'
O O 0.0492 0.0322 'International Tables Vol C Tables 4.2.6.8 and 6.1.1.4'
P P 0.2955 0.4335 'International Tables Vol C Tables 4.2.6.8 and 6.1.1.4'

loop_
_geom_angle_atom_site_label_1
_geom_angle_atom_site_label_2
_geom_angle_atom_site_label_3
_geom_angle
C15 Mo01 P002 139.08(7)
C15 Mo01 C31 124.11(10)
C15 Mo01 C16 76.16(9)
C15 Mo01 C14 36.33(9)
C15 Mo01 C17 64.65(9)
C18 Mo01 P002 154.69(7)
C18 Mo01 C15 37.36(9)
C18 Mo01 C31 89.60(11)
C18 Mo01 C16 65.68(9)
C18 Mo01 C14 66.88(10)
C18 Mo01 C17 36.64(9)
C31 Mo01 P002 95.80(9)
C31 Mo01 C16 100.62(9)
C31 Mo01 C14 155.55(9)
C31 Mo01 C17 81.16(10)
C16 Mo01 P002 89.01(7)
C14 Mo01 P002 102.88(8)
C14 Mo01 C16 64.52(9)
C14 Mo01 C17 75.93(9)
C17 Mo01 P002 119.90(7)
C17 Mo01 C16 35.09(9)
C13 Mo01 P002 78.14(7)
C13 Mo01 C15 66.88(9)
C13 Mo01 C18 81.03(10)
C13 Mo01 C31 136.80(9)
C13 Mo01 C16 37.42(9)
C13 Mo01 C14 36.81(9)
C13 Mo01 C17 66.32(9)
C32 Mo01 P002 89.70(8)
C32 Mo01 C15 93.04(10)
C32 Mo01 C18 114.10(10)
C32 Mo01 C31 97.78(10)
C32 Mo01 C16 161.60(10)
C32 Mo01 C14 97.94(10)
C32 Mo01 C17 150.39(10)
C32 Mo01 C13 124.60(10)
C7 P002 Mo01 104.90(9)
C7 P002 C1 105.14(13)
C7 P002 C4 101.59(12)
C1 P002 Mo01 119.74(10)
C4 P002 Mo01 122.16(9)
C4 P002 C1 100.87(13)
C31 P003 C24 118.08(12)
C31 P003 C28 111.06(13)
C31 P003 C25 111.34(13)
C24 P003 C28 103.29(13)
C24 P003 C25 105.67(13)
C28 P003 C25 106.52(13)
Mo01 C15 H15 118.5
C18 C15 Mo01 70.51(15)
C18 C15 H15 118.5
C14 C15 Mo01 73.38(14)
C14 C15 H15 118.5
C14 C15 C18 121.8(2)
C15 C18 Mo01 72.14(15)
C15 C18 C19 121.5(2)
C17 C18 Mo01 74.46(14)
C17 C18 C15 116.7(2)
C17 C18 C19 121.5(2)
C19 C18 Mo01 128.31(17)
Mo01 C31 H31A 109.0
Mo01 C31 H31B 109.0
P003 C31 Mo01 112.83(13)
P003 C31 H31A 109.0
P003 C31 H31B 109.0
H31A C31 H31B 107.8
H5A C5 H5B 109.5
H5A C5 H5C 109.5
H5B C5 H5C 109.5
C4 C5 H5A 109.5
C4 C5 H5B 109.5
C4 C5 H5C 109.5
Mo01 C16 H16 118.8
C17 C16 Mo01 71.95(14)
C17 C16 H16 118.8
C17 C16 C13 120.0(2)
C13 C16 Mo01 66.86(13)
C13 C16 H16 118.8
C20 C21 H21 120.1
C22 C21 H21 120.1
C22 C21 C20 119.7(3)
Mo01 C14 H14 118.9
C15 C14 Mo01 70.29(14)
C15 C14 H14 118.9
C15 C14 C13 119.6(2)
C13 C14 Mo01 67.98(14)
C13 C14 H14 118.9
H6A C6 H6B 109.5
H6A C6 H6C 109.5
H6B C6 H6C 109.5
C4 C6 H6A 109.5
C4 C6 H6B 109.5
C4 C6 H6C 109.5
Mo01 C17 H17 118.0
C18 C17 Mo01 68.90(14)
C18 C17 H17 118.0
C16 C17 Mo01 72.96(14)
C16 C17 C18 122.1(2)
C16 C17 H17 118.0
C12 C7 P002 115.02(19)
C8 C7 P002 125.6(2)
C8 C7 C12 119.0(2)
C9 C10 H10 120.0
C9 C10 C11 120.0(3)
C11 C10 H10 120.0
C16 C13 Mo01 75.72(14)
C16 C13 C12 118.9(2)
C14 C13 Mo01 75.22(15)
C14 C13 C16 117.8(2)
C14 C13 C12 123.1(2)
C12 C13 Mo01 122.22(17)
C7 C12 C13 118.4(2)
C11 C12 C7 119.4(2)
C11 C12 C13 122.1(2)
C10 C9 H9 120.1
C10 C9 C8 119.9(3)
C8 C9 H9 120.1
C19 C24 P003 126.52(19)
C23 C24 P003 113.8(2)
C23 C24 C19 119.3(2)
H2A C2 H2B 109.5
H2A C2 H2C 109.5
H2B C2 H2C 109.5
C1 C2 H2A 109.5
C1 C2 H2B 109.5
C1 C2 H2C 109.5
C7 C8 H8 119.5
C9 C8 C7 120.9(3)
C9 C8 H8 119.5
O004 C32 Mo01 177.4(2)
C21 C20 H20 119.0
C21 C20 C19 122.0(3)
C19 C20 H20 119.0
C10 C11 C12 120.7(3)
C10 C11 H11 119.6
C12 C11 H11 119.6
C24 C19 C18 123.8(2)
C20 C19 C18 118.1(2)
C20 C19 C24 118.1(2)
P002 C1 H1 106.1
C2 C1 P002 117.2(2)
C2 C1 H1 106.1
C2 C1 C3 109.9(2)
C3 C1 P002 110.72(19)
C3 C1 H1 106.1
C1 C3 H3A 109.5
C1 C3 H3B 109.5
C1 C3 H3C 109.5
H3A C3 H3B 109.5
H3A C3 H3C 109.5
H3B C3 H3C 109.5
H27A C27 H27B 109.5
H27A C27 H27C 109.5
H27B C27 H27C 109.5
C25 C27 H27A 109.5
C25 C27 H27B 109.5
C25 C27 H27C 109.5
P003 C28 H28 108.4
C30 C28 P003 110.35(19)
C30 C28 H28 108.4
C29 C28 P003 110.37(19)
C29 C28 H28 108.4
C29 C28 C30 111.0(2)
P003 C25 H25 106.8
C27 C25 P003 113.27(19)
C27 C25 H25 106.8
C27 C25 C26 111.1(2)
C26 C25 P003 111.7(2)
C26 C25 H25 106.8
C21 C22 H22 120.2
C21 C22 C23 119.6(3)
C23 C22 H22 120.2
P002 C4 H4 108.1
C5 C4 P002 111.62(18)
C5 C4 C6 111.6(2)
C5 C4 H4 108.1
C6 C4 P002 109.20(18)
C6 C4 H4 108.1
C24 C23 H23 119.4
C22 C23 C24 121.3(3)
C22 C23 H23 119.4
C25 C26 H26A 109.5
C25 C26 H26B 109.5
C25 C26 H26C 109.5
H26A C26 H26B 109.5
H26A C26 H26C 109.5
H26B C26 H26C 109.5
C28 C30 H30A 109.5
C28 C30 H30B 109.5
C28 C30 H30C 109.5
H30A C30 H30B 109.5
H30A C30 H30C 109.5
H30B C30 H30C 109.5
C28 C29 H29A 109.5
C28 C29 H29B 109.5
C28 C29 H29C 109.5
H29A C29 H29B 109.5
H29A C29 H29C 109.5
H29B C29 H29C 109.5
C36 C35 H35 120.1
C34 C35 H35 120.1
C34 C35 C36 119.8(13)
C36 C37 H37 118.8
C38 C37 H37 118.8
C38 C37 C36 122.3(19)
H33A C33 H33B 109.5
H33A C33 H33C 109.5
H33B C33 H33C 109.5
C34 C33 H33A 109.5
C34 C33 H33B 109.5
C34 C33 H33C 109.5
C35 C36 H36 119.9
C37 C36 C35 120.2(15)
C37 C36 H36 119.9
C37 C38 H38 119.7
C37 C38 C39 120.5(17)
C39 C38 H38 119.7
C35 C34 C33 123.5(14)
C39 C34 C35 119.0(13)
C39 C34 C33 117.3(15)
C38 C39 H39 121.1
C34 C39 C38 117.8(16)
C34 C39 H39 121.1

loop_
_geom_bond_atom_site_label_1
_geom_bond_atom_site_label_2
_geom_bond_distance
Mo01 P002 2.4234(14)
Mo01 C15 2.252(3)
Mo01 C18 2.230(3)
Mo01 C31 2.284(3)
Mo01 C16 2.316(3)
Mo01 C14 2.292(3)
Mo01 C17 2.303(2)
Mo01 C13 2.197(2)
Mo01 C32 1.931(3)
P002 C7 1.847(3)
P002 C1 1.868(3)
P002 C4 1.849(3)
P003 C31 1.753(3)
P003 C24 1.828(3)
P003 C28 1.843(3)
P003 C25 1.849(3)
O004 C32 1.186(3)
C15 H15 1.0000
C15 C18 1.436(4)
C15 C14 1.417(4)
C18 C17 1.426(4)
C18 C19 1.485(3)
C31 H31A 0.9900
C31 H31B 0.9900
C5 H5A 0.9800
C5 H5B 0.9800
C5 H5C 0.9800
C5 C4 1.523(4)
C16 H16 1.0000
C16 C17 1.392(4)
C16 C13 1.452(3)
C21 H21 0.9500
C21 C20 1.387(4)
C21 C22 1.376(4)
C14 H14 1.0000
C14 C13 1.420(4)
C6 H6A 0.9800
C6 H6B 0.9800
C6 H6C 0.9800
C6 C4 1.525(4)
C17 H17 1.0000
C7 C12 1.402(4)
C7 C8 1.396(4)
C10 H10 0.9500
C10 C9 1.382(4)
C10 C11 1.387(4)
C13 C12 1.490(3)
C12 C11 1.393(4)
C9 H9 0.9500
C9 C8 1.385(4)
C24 C19 1.402(4)
C24 C23 1.402(4)
C2 H2A 0.9800
C2 H2B 0.9800
C2 H2C 0.9800
C2 C1 1.524(4)
C8 H8 0.9500
C20 H20 0.9500
C20 C19 1.394(4)
C11 H11 0.9500
C1 H1 1.0000
C1 C3 1.527(4)
C3 H3A 0.9800
C3 H3B 0.9800
C3 H3C 0.9800
C27 H27A 0.9800
C27 H27B 0.9800
C27 H27C 0.9800
C27 C25 1.519(4)
C28 H28 1.0000
C28 C30 1.529(4)
C28 C29 1.521(4)
C25 H25 1.0000
C25 C26 1.532(4)
C22 H22 0.9500
C22 C23 1.381(4)
C4 H4 1.0000
C23 H23 0.9500
C26 H26A 0.9800
C26 H26B 0.9800
C26 H26C 0.9800
C30 H30A 0.9800
C30 H30B 0.9800
C30 H30C 0.9800
C29 H29A 0.9800
C29 H29B 0.9800
C29 H29C 0.9800
C35 H35 0.9500
C35 C36 1.44(2)
C35 C34 1.402(17)
C37 H37 0.9500
C37 C36 1.33(2)
C37 C38 1.26(2)
C33 H33A 0.9800
C33 H33B 0.9800
C33 H33C 0.9800
C33 C34 1.521(19)
C36 H36 0.9500
C38 H38 0.9500
C38 C39 1.55(2)
C34 C39 1.33(2)
C39 H39 0.9500
